data_7110010
loop_
_publ_author_name
'Feng Shao'
'Jia Li'
'Jia-Ping Tong'
'Jian Zhang'
'Ming-Guang Chen'
'Zhiping Zheng'
'Rong-Bin Huang'
'Lan-Sun Zheng'
'Jun Tao'

_publ_section_title
;
 A boracite metal-organic framework displaying selective gas sorption and
 guest-dependent spin-crossover behaviour
;
_journal_name_full Chem.Commun.
_journal_page_first 10730
_journal_paper_doi 10.1039/c3cc45180a
_journal_volume 49
_journal_year 2013
_chemical_formula_sum 'C30 H20 Fe N6 S2'
_chemical_formula_weight 584.49
_chemical_name_systematic
;
?
;
_space_group_IT_number 225
_symmetry_cell_setting cubic
_symmetry_space_group_name_Hall '-F 4 2 3'
_symmetry_space_group_name_H-M 'F m -3 m'
_atom_sites_solution_hydrogens geom
_atom_sites_solution_primary direct
_atom_sites_solution_secondary difmap
_audit_creation_method SHELXL-97
_cell_angle_alpha 90.00
_cell_angle_beta 90.00
_cell_angle_gamma 90.00
_cell_formula_units_Z 24
_cell_length_a 37.4447(4)
_cell_length_b 37.4447(4)
_cell_length_c 37.4447(4)
_cell_measurement_temperature 120(2)
_cell_volume 52501.4(10)
_computing_structure_refinement 'SHELXL-97 (Sheldrick, 1997)'
_computing_structure_solution 'SHELXS-97 (Sheldrick, 1990)'
_diffrn_ambient_temperature 120(2)
_diffrn_measured_fraction_theta_full 0.992
_diffrn_measured_fraction_theta_max 0.992
_diffrn_radiation_monochromator graphite
_diffrn_radiation_source 'fine-focus sealed tube'
_diffrn_radiation_type CuK\a
_diffrn_radiation_wavelength 1.54178
_diffrn_reflns_av_R_equivalents 0.0846
_diffrn_reflns_av_sigmaI/netI 0.0213
_diffrn_reflns_limit_h_max 42
_diffrn_reflns_limit_h_min -39
_diffrn_reflns_limit_k_max 42
_diffrn_reflns_limit_k_min -39
_diffrn_reflns_limit_l_max 42
_diffrn_reflns_limit_l_min -42
_diffrn_reflns_number 41134
_diffrn_reflns_theta_full 62.14
_diffrn_reflns_theta_max 62.14
_diffrn_reflns_theta_min 3.34
_exptl_absorpt_coefficient_mu 1.906
_exptl_crystal_colour red
_exptl_crystal_density_diffrn 0.444
_exptl_crystal_density_method 'not measured'
_exptl_crystal_description block
_exptl_crystal_F_000 7200
_exptl_crystal_size_max 0.3
_exptl_crystal_size_mid 0.2
_exptl_crystal_size_min 0.1
_refine_diff_density_max 0.810
_refine_diff_density_min -4.807
_refine_diff_density_rms 0.099
_refine_ls_extinction_method none
_refine_ls_goodness_of_fit_ref 1.133
_refine_ls_hydrogen_treatment mixed
_refine_ls_matrix_type full
_refine_ls_number_parameters 76
_refine_ls_number_reflns 2086
_refine_ls_number_restraints 0
_refine_ls_restrained_S_all 1.133
_refine_ls_R_factor_all 0.1456
_refine_ls_R_factor_gt 0.1294
_refine_ls_shift/su_max 0.000
_refine_ls_shift/su_mean 0.000
_refine_ls_structure_factor_coef Fsqd
_refine_ls_weighting_details 'calc w=1/[\s^2^(Fo^2^)+(0.1551P)^2^+845.7126P] where P=(Fo^2^+2Fc^2^)/3'
_refine_ls_weighting_scheme calc
_refine_ls_wR_factor_gt 0.3534
_refine_ls_wR_factor_ref 0.3696
_reflns_number_gt 1729
_reflns_number_total 2086
_reflns_threshold_expression >2sigma(I)
_cod_data_source_file c3cc45180a.txt
_cod_data_source_block 1x(guest)
_cod_original_sg_symbol_H-M Fm-3m
_cod_database_code 7110010

loop_
_symmetry_equiv_pos_as_xyz
'x, y, z'
'-x, -y, z'
'-x, y, -z'
'x, -y, -z'
'z, x, y'
'z, -x, -y'
'-z, -x, y'
'-z, x, -y'
'y, z, x'
'-y, z, -x'
'y, -z, -x'
'-y, -z, x'
'y, x, -z'
'-y, -x, -z'
'y, -x, z'
'-y, x, z'
'x, z, -y'
'-x, z, y'
'-x, -z, -y'
'x, -z, y'
'z, y, -x'
'z, -y, x'
'-z, y, x'
'-z, -y, -x'
'x, y+1/2, z+1/2'
'-x, -y+1/2, z+1/2'
'-x, y+1/2, -z+1/2'
'x, -y+1/2, -z+1/2'
'z, x+1/2, y+1/2'
'z, -x+1/2, -y+1/2'
'-z, -x+1/2, y+1/2'
'-z, x+1/2, -y+1/2'
'y, z+1/2, x+1/2'
'-y, z+1/2, -x+1/2'
'y, -z+1/2, -x+1/2'
'-y, -z+1/2, x+1/2'
'y, x+1/2, -z+1/2'
'-y, -x+1/2, -z+1/2'
'y, -x+1/2, z+1/2'
'-y, x+1/2, z+1/2'
'x, z+1/2, -y+1/2'
'-x, z+1/2, y+1/2'
'-x, -z+1/2, -y+1/2'
'x, -z+1/2, y+1/2'
'z, y+1/2, -x+1/2'
'z, -y+1/2, x+1/2'
'-z, y+1/2, x+1/2'
'-z, -y+1/2, -x+1/2'
'x+1/2, y, z+1/2'
'-x+1/2, -y, z+1/2'
'-x+1/2, y, -z+1/2'
'x+1/2, -y, -z+1/2'
'z+1/2, x, y+1/2'
'z+1/2, -x, -y+1/2'
'-z+1/2, -x, y+1/2'
'-z+1/2, x, -y+1/2'
'y+1/2, z, x+1/2'
'-y+1/2, z, -x+1/2'
'y+1/2, -z, -x+1/2'
'-y+1/2, -z, x+1/2'
'y+1/2, x, -z+1/2'
'-y+1/2, -x, -z+1/2'
'y+1/2, -x, z+1/2'
'-y+1/2, x, z+1/2'
'x+1/2, z, -y+1/2'
'-x+1/2, z, y+1/2'
'-x+1/2, -z, -y+1/2'
'x+1/2, -z, y+1/2'
'z+1/2, y, -x+1/2'
'z+1/2, -y, x+1/2'
'-z+1/2, y, x+1/2'
'-z+1/2, -y, -x+1/2'
'x+1/2, y+1/2, z'
'-x+1/2, -y+1/2, z'
'-x+1/2, y+1/2, -z'
'x+1/2, -y+1/2, -z'
'z+1/2, x+1/2, y'
'z+1/2, -x+1/2, -y'
'-z+1/2, -x+1/2, y'
'-z+1/2, x+1/2, -y'
'y+1/2, z+1/2, x'
'-y+1/2, z+1/2, -x'
'y+1/2, -z+1/2, -x'
'-y+1/2, -z+1/2, x'
'y+1/2, x+1/2, -z'
'-y+1/2, -x+1/2, -z'
'y+1/2, -x+1/2, z'
'-y+1/2, x+1/2, z'
'x+1/2, z+1/2, -y'
'-x+1/2, z+1/2, y'
'-x+1/2, -z+1/2, -y'
'x+1/2, -z+1/2, y'
'z+1/2, y+1/2, -x'
'z+1/2, -y+1/2, x'
'-z+1/2, y+1/2, x'
'-z+1/2, -y+1/2, -x'
'-x, -y, -z'
'x, y, -z'
'x, -y, z'
'-x, y, z'
'-z, -x, -y'
'-z, x, y'
'z, x, -y'
'z, -x, y'
'-y, -z, -x'
'y, -z, x'
'-y, z, x'
'y, z, -x'
'-y, -x, z'
'y, x, z'
'-y, x, -z'
'y, -x, -z'
'-x, -z, y'
'x, -z, -y'
'x, z, y'
'-x, z, -y'
'-z, -y, x'
'-z, y, -x'
'z, -y, -x'
'z, y, x'
'-x, -y+1/2, -z+1/2'
'x, y+1/2, -z+1/2'
'x, -y+1/2, z+1/2'
'-x, y+1/2, z+1/2'
'-z, -x+1/2, -y+1/2'
'-z, x+1/2, y+1/2'
'z, x+1/2, -y+1/2'
'z, -x+1/2, y+1/2'
'-y, -z+1/2, -x+1/2'
'y, -z+1/2, x+1/2'
'-y, z+1/2, x+1/2'
'y, z+1/2, -x+1/2'
'-y, -x+1/2, z+1/2'
'y, x+1/2, z+1/2'
'-y, x+1/2, -z+1/2'
'y, -x+1/2, -z+1/2'
'-x, -z+1/2, y+1/2'
'x, -z+1/2, -y+1/2'
'x, z+1/2, y+1/2'
'-x, z+1/2, -y+1/2'
'-z, -y+1/2, x+1/2'
'-z, y+1/2, -x+1/2'
'z, -y+1/2, -x+1/2'
'z, y+1/2, x+1/2'
'-x+1/2, -y, -z+1/2'
'x+1/2, y, -z+1/2'
'x+1/2, -y, z+1/2'
'-x+1/2, y, z+1/2'
'-z+1/2, -x, -y+1/2'
'-z+1/2, x, y+1/2'
'z+1/2, x, -y+1/2'
'z+1/2, -x, y+1/2'
'-y+1/2, -z, -x+1/2'
'y+1/2, -z, x+1/2'
'-y+1/2, z, x+1/2'
'y+1/2, z, -x+1/2'
'-y+1/2, -x, z+1/2'
'y+1/2, x, z+1/2'
'-y+1/2, x, -z+1/2'
'y+1/2, -x, -z+1/2'
'-x+1/2, -z, y+1/2'
'x+1/2, -z, -y+1/2'
'x+1/2, z, y+1/2'
'-x+1/2, z, -y+1/2'
'-z+1/2, -y, x+1/2'
'-z+1/2, y, -x+1/2'
'z+1/2, -y, -x+1/2'
'z+1/2, y, x+1/2'
'-x+1/2, -y+1/2, -z'
'x+1/2, y+1/2, -z'
'x+1/2, -y+1/2, z'
'-x+1/2, y+1/2, z'
'-z+1/2, -x+1/2, -y'
'-z+1/2, x+1/2, y'
'z+1/2, x+1/2, -y'
'z+1/2, -x+1/2, y'
'-y+1/2, -z+1/2, -x'
'y+1/2, -z+1/2, x'
'-y+1/2, z+1/2, x'
'y+1/2, z+1/2, -x'
'-y+1/2, -x+1/2, z'
'y+1/2, x+1/2, z'
'-y+1/2, x+1/2, -z'
'y+1/2, -x+1/2, -z'
'-x+1/2, -z+1/2, y'
'x+1/2, -z+1/2, -y'
'x+1/2, z+1/2, y'
'-x+1/2, z+1/2, -y'
'-z+1/2, -y+1/2, x'
'-z+1/2, y+1/2, -x'
'z+1/2, -y+1/2, -x'
'z+1/2, y+1/2, x'

loop_
_atom_site_label
_atom_site_type_symbol
_atom_site_fract_x
_atom_site_fract_y
_atom_site_fract_z
_atom_site_U_iso_or_equiv
_atom_site_adp_type
_atom_site_occupancy
_atom_site_symmetry_multiplicity
_atom_site_calc_flag
_atom_site_refinement_flags
Fe1 Fe 0.5000 0.2500 0.2500 0.0398(8) Uani 1 8 d S
N1 N 0.46213(14) 0.22342(10) 0.22342(10) 0.0339(13) Uani 1 2 d S
C1 C 0.4350(2) 0.2419(3) 0.2073(3) 0.040(2) Uani 0.50 1 d P
C1' C 0.4612(3) 0.2207(3) 0.1873(3) 0.039(2) Uani 0.50 1 d P
C2 C 0.4077(3) 0.2254(2) 0.1882(3) 0.041(2) Uani 0.50 1 d P
C2' C 0.4333(3) 0.2036(3) 0.1685(3) 0.043(2) Uani 0.50 1 d P
C3 C 0.40622(17) 0.18764(13) 0.18764(13) 0.0362(16) Uani 1 2 d S
C4 C 0.37561(17) 0.16995(13) 0.16995(13) 0.0349(16) Uani 1 2 d S
C5 C 0.36063(13) 0.13937(13) 0.18451(17) 0.0355(16) Uani 1 2 d S
H5A H 0.3715 0.1285 0.2047 0.043 Uiso 1 2 calc SR
N2 N 0.5000 0.28660(15) 0.21340(15) 0.0335(18) Uani 1 4 d S
C6 C 0.5000 0.3080(2) 0.1920(2) 0.056(3) Uani 1 4 d S
S1 S 0.5000 0.33923(7) 0.16077(7) 0.127(2) Uani 1 4 d S

loop_
_atom_site_aniso_label
_atom_site_aniso_U_11
_atom_site_aniso_U_22
_atom_site_aniso_U_33
_atom_site_aniso_U_23
_atom_site_aniso_U_13
_atom_site_aniso_U_12
Fe1 0.0319(13) 0.0437(9) 0.0437(9) 0.0038(10) 0.000 0.000
N1 0.027(3) 0.0371(19) 0.0371(19) 0.002(2) -0.0011(16) -0.0011(16)
C1 0.025(5) 0.055(6) 0.038(5) 0.004(5) -0.010(4) 0.000(4)
C1' 0.032(5) 0.039(5) 0.046(6) -0.003(5) -0.004(4) -0.005(4)
C2 0.039(5) 0.028(5) 0.056(6) 0.005(4) -0.009(5) -0.007(4)
C2' 0.033(5) 0.050(6) 0.044(6) -0.002(5) -0.004(4) -0.006(5)
C3 0.034(4) 0.037(2) 0.037(2) 0.006(3) -0.002(2) -0.002(2)
C4 0.030(4) 0.037(2) 0.037(2) 0.004(3) -0.002(2) -0.002(2)
C5 0.038(2) 0.038(2) 0.030(3) 0.008(2) -0.008(2) 0.000(3)
N2 0.028(4) 0.036(3) 0.036(3) 0.008(4) 0.000 0.000
C6 0.045(7) 0.062(5) 0.062(5) 0.014(7) 0.000 0.000
S1 0.159(5) 0.111(3) 0.111(3) 0.076(3) 0.000 0.000

loop_
_atom_type_symbol
_atom_type_description
_atom_type_scat_dispersion_real
_atom_type_scat_dispersion_imag
_atom_type_scat_source
C C 0.0181 0.0091 'International Tables Vol C Tables 4.2.6.8 and 6.1.1.4'
H H 0.0000 0.0000 'International Tables Vol C Tables 4.2.6.8 and 6.1.1.4'
N N 0.0311 0.0180 'International Tables Vol C Tables 4.2.6.8 and 6.1.1.4'
S S 0.3331 0.5567 'International Tables Vol C Tables 4.2.6.8 and 6.1.1.4'
Fe Fe -1.1336 3.1974 'International Tables Vol C Tables 4.2.6.8 and 6.1.1.4'

loop_
_geom_angle_atom_site_label_1
_geom_angle_atom_site_label_2
_geom_angle_atom_site_label_3
_geom_angle
_geom_angle_site_symmetry_1
_geom_angle_site_symmetry_3
N2 Fe1 N2 180.0(5) . 121_655
N2 Fe1 N1 90.0 . 28
N2 Fe1 N1 90.000(1) 121_655 28
N2 Fe1 N1 90.000(1) . 121_655
N2 Fe1 N1 90.000(1) 121_655 121_655
N1 Fe1 N1 90.4(3) 28 121_655
N2 Fe1 N1 90.000(1) . .
N2 Fe1 N1 90.000(1) 121_655 .
N1 Fe1 N1 89.6(3) 28 .
N1 Fe1 N1 180.0(4) 121_655 .
N2 Fe1 N1 90.0 . 100_655
N2 Fe1 N1 90.0 121_655 100_655
N1 Fe1 N1 180.0(4) 28 100_655
N1 Fe1 N1 89.6(3) 121_655 100_655
N1 Fe1 N1 90.4(3) . 100_655
C1' N1 C1' 81.4(9) . 115
C1' N1 C1 65.1(6) . .
C1' N1 C1 116.8(7) 115 .
C1' N1 C1 116.8(7) . 115
C1' N1 C1 65.1(6) 115 115
C1 N1 C1 84.0(9) . 115
C1' N1 Fe1 123.5(5) . .
C1' N1 Fe1 123.5(5) 115 .
C1 N1 Fe1 119.7(5) . .
C1 N1 Fe1 119.7(5) 115 .
N1 C1 C2 123.2(9) . .
N1 C1 C1' 57.0(6) . .
C2 C1 C1' 89.5(8) . .
N1 C1 C1 48.0(4) . 115
C2 C1 C1 92.8(6) . 115
C1' C1 C1 88.7(5) . 115
N1 C1' C2' 123.4(9) . .
N1 C1' C1 58.0(6) . .
C2' C1' C1 90.3(8) . .
N1 C1' C1' 49.3(4) . 115
C2' C1' C1' 91.9(6) . 115
C1 C1' C1' 91.3(5) . 115
N1 C1' C2 90.2(6) . .
C2' C1' C2 46.6(6) . .
C1 C1' C2 43.7(5) . .
C1' C1' C2 92.9(4) 115 .
C1 C2 C3 118.7(8) . .
C1 C2 C2' 91.4(8) . .
C3 C2 C2' 57.3(6) . .
C1 C2 C2 87.2(6) . 115
C3 C2 C2 45.9(5) . 115
C2' C2 C2 87.8(6) . 115
C1 C2 C1' 46.8(6) . .
C3 C2 C1' 87.2(6) . .
C2' C2 C1' 44.6(5) . .
C2 C2 C1' 87.1(4) 115 .
C3 C2' C1' 118.7(9) . .
C3 C2' C2 59.8(6) . .
C1' C2' C2 88.8(8) . .
C3 C2' C2' 47.6(5) . 115
C1' C2' C2' 88.1(6) . 115
C2 C2' C2' 92.2(6) . 115
C2' C3 C2' 84.8(9) . 115
C2' C3 C2 118.9(8) . 115
C2' C3 C2 63.0(6) 115 115
C2' C3 C2 63.0(6) . .
C2' C3 C2 118.9(8) 115 .
C2 C3 C2 88.1(9) 115 .
C2' C3 C4 122.1(6) . .
C2' C3 C4 122.1(6) 115 .
C2 C3 C4 119.0(5) 115 .
C2 C3 C4 119.0(5) . .
C5 C4 C5 119.1(6) 58 .
C5 C4 C3 120.5(3) 58 .
C5 C4 C3 120.5(3) . .
C4 C5 C4 120.9(6) 79 .
C6 N2 Fe1 180.0(8) . .
N2 C6 S1 180.0(11) . .

loop_
_geom_bond_atom_site_label_1
_geom_bond_atom_site_label_2
_geom_bond_distance
_geom_bond_site_symmetry_2
Fe1 N2 1.938(8) .
Fe1 N2 1.938(8) 121_655
Fe1 N1 1.998(5) 28
Fe1 N1 1.998(5) 121_655
Fe1 N1 1.998(5) .
Fe1 N1 1.998(5) 100_655
N1 C1' 1.355(11) .
N1 C1' 1.355(11) 115
N1 C1 1.370(10) .
N1 C1 1.370(10) 115
C1 C2 1.389(13) .
C1 C1' 1.466(14) .
C1 C1 1.833(19) 115
C1' C2' 1.413(13) .
C1' C1' 1.767(19) 115
C1' C2 2.010(14) .
C2 C3 1.416(10) .
C2 C2' 1.461(14) .
C2 C2 1.970(19) 115
C2' C3 1.379(11) .
C2' C2' 1.86(2) 115
C3 C2' 1.379(11) 115
C3 C2 1.416(10) 115
C3 C4 1.480(9) .
C4 C5 1.387(4) 58
C4 C5 1.387(4) .
C5 C4 1.387(4) 79
N2 C6 1.134(14) .
C6 S1 1.653(13) .
